data_8105938
loop_
_publ_author_name
'Hao, Zhi Jian'

_publ_section_title
;
 Crystal structure of 1,4-bis(2-azidoethyl)piperazine-1,4-diium dichloride
 trihydrate, C8H18N8Cl2 &#x22C5; 3 H2O
;
_journal_issue 5
_journal_name_full 'Zeitschrift f\"ur Kristallographie - New Crystal Structures'
_journal_page_first 1067
_journal_page_last 1068
_journal_paper_doi 10.1515/ncrs-2019-0263
_journal_volume 234
_journal_year 2019
_chemical_formula_sum 'C8 H24 Cl2 N8 O3'
_chemical_formula_weight 351.25
_space_group_crystal_system monoclinic
_space_group_IT_number 15
_space_group_name_Hall '-C 2yc'
_space_group_name_H-M_alt 'C 1 2/c 1'
_atom_sites_solution_hydrogens mixed
_cell_angle_alpha 90
_cell_angle_beta 107.915(3)
_cell_angle_gamma 90
_cell_formula_units_Z 4
_cell_length_a 17.3812(11)
_cell_length_b 7.3688(5)
_cell_length_c 14.0744(9)
_cell_measurement_reflns_used 5650
_cell_measurement_temperature 296(2)
_cell_measurement_theta_max 28.25
_cell_measurement_theta_min 3.03
_cell_volume 1715.2(2)
_computing_cell_refinement 'Bruker SAINT'
_computing_data_collection 'Bruker APEX2'[2]'
_computing_data_reduction 'Bruker SAINT'
_computing_molecular_graphics 'Bruker SHELXTL'
_computing_publication_material 'Bruker SHELXTL'
_computing_structure_refinement 'SHELXL-2014 (Sheldrick 2014)'
_computing_structure_solution 'SHELXS-97 (Sheldrick 2008)'
_diffrn_ambient_temperature 296(2)
_diffrn_measured_fraction_theta_full 0.999
_diffrn_measured_fraction_theta_max 0.995
_diffrn_measurement_device_type 'Bruker APEX-II CCD'
_diffrn_measurement_method '\f and \w scans'
_diffrn_radiation_type MoK\a
_diffrn_radiation_wavelength 0.71073
_diffrn_reflns_av_R_equivalents 0.0269
_diffrn_reflns_av_unetI/netI 0.0247
_diffrn_reflns_Laue_measured_fraction_full 0.999
_diffrn_reflns_Laue_measured_fraction_max 0.995
_diffrn_reflns_limit_h_max 22
_diffrn_reflns_limit_h_min -23
_diffrn_reflns_limit_k_max 9
_diffrn_reflns_limit_k_min -5
_diffrn_reflns_limit_l_max 18
_diffrn_reflns_limit_l_min -18
_diffrn_reflns_number 8680
_diffrn_reflns_point_group_measured_fraction_full 0.999
_diffrn_reflns_point_group_measured_fraction_max 0.995
_diffrn_reflns_theta_full 25.242
_diffrn_reflns_theta_max 28.297
_diffrn_reflns_theta_min 3.026
_exptl_absorpt_coefficient_mu 0.400
_exptl_absorpt_correction_type none
_exptl_crystal_colour colourless
_exptl_crystal_density_diffrn 1.360
_exptl_crystal_description block
_exptl_crystal_F_000 744
_exptl_crystal_size_max 0.150
_exptl_crystal_size_mid 0.140
_exptl_crystal_size_min 0.130
_refine_diff_density_max 0.358
_refine_diff_density_min -0.232
_refine_diff_density_rms 0.044
_refine_ls_extinction_coef .
_refine_ls_extinction_method none
_refine_ls_goodness_of_fit_ref 1.002
_refine_ls_hydrogen_treatment constr
_refine_ls_matrix_type full
_refine_ls_number_parameters 96
_refine_ls_number_reflns 2128
_refine_ls_number_restraints 0
_refine_ls_restrained_S_all 1.002
_refine_ls_R_factor_all 0.0462
_refine_ls_R_factor_gt 0.0365
_refine_ls_shift/su_max 0.001
_refine_ls_shift/su_mean 0.000
_refine_ls_structure_factor_coef Fsqd
_refine_ls_weighting_details 'w=1/[\s^2^(Fo^2^)+(0.0515P)^2^+1.1826P] where P=(Fo^2^+2Fc^2^)/3'
_refine_ls_weighting_scheme calc
_refine_ls_wR_factor_gt 0.0957
_refine_ls_wR_factor_ref 0.1012
_reflns_Friedel_coverage 0.000
_reflns_Friedel_fraction_full .
_reflns_Friedel_fraction_max .
_reflns_number_gt 1779
_reflns_number_total 2128
_reflns_threshold_expression 'I > 2\s(I)'
_cod_data_source_file suppl_ncrs-2019-0263_suppl.cif
_cod_data_source_block 1
_cod_original_sg_symbol_H-M 'C 2/c'
_cod_database_code 8105938
_shelx_space_group_comment
;
The symmetry employed for this shelxl refinement is uniquely defined
by the following loop, which should always be used as a source of
symmetry information in preference to the above space-group names.
They are only intended as comments.
;
_shelx_estimated_absorpt_t_min 0.942
_shelx_estimated_absorpt_t_max 0.950

loop_
_space_group_symop_operation_xyz
'x, y, z'
'-x, y, -z+1/2'
'x+1/2, y+1/2, z'
'-x+1/2, y+1/2, -z+1/2'
'-x, -y, -z'
'x, -y, z-1/2'
'-x+1/2, -y+1/2, -z'
'x+1/2, -y+1/2, z-1/2'

loop_
_atom_site_label
_atom_site_type_symbol
_atom_site_fract_x
_atom_site_fract_y
_atom_site_fract_z
_atom_site_U_iso_or_equiv
_atom_site_adp_type
_atom_site_occupancy
_atom_site_site_symmetry_order
_atom_site_calc_flag
_atom_site_refinement_flags_posn
_atom_site_refinement_flags_adp
_atom_site_refinement_flags_occupancy
_atom_site_disorder_assembly
_atom_site_disorder_group
C1 C 0.35227(9) 0.1350(2) 0.34714(12) 0.0365(3) Uani 1 1 d . . . . .
H1A H 0.3392 0.0480 0.2928 0.044 Uiso 1 1 calc R U . . .
H1B H 0.3695 0.0690 0.4098 0.044 Uiso 1 1 calc R U . . .
C2 C 0.41815(8) 0.2611(2) 0.33916(10) 0.0331(3) Uani 1 1 d . . . . .
H2A H 0.4660 0.1903 0.3426 0.040 Uiso 1 1 calc R U . . .
H2B H 0.4008 0.3206 0.2746 0.040 Uiso 1 1 calc R U . . .
C3 C 0.47365(8) 0.32390(18) 0.52172(10) 0.0292(3) Uani 1 1 d . . . . .
H3A H 0.5201 0.2490 0.5243 0.035 Uiso 1 1 calc R U . . .
H3B H 0.4332 0.2473 0.5360 0.035 Uiso 1 1 calc R U . . .
C4 C 0.50136(8) 0.5281(2) 0.40020(10) 0.0299(3) Uani 1 1 d . . . . .
H4A H 0.4791 0.5830 0.3348 0.036 Uiso 1 1 calc R U . . .
H4B H 0.5487 0.4586 0.3999 0.036 Uiso 1 1 calc R U . . .
Cl1 Cl 0.36825(2) 0.91868(6) 0.59134(3) 0.04183(14) Uani 1 1 d . . . . .
N1 N 0.16290(13) 0.1045(3) 0.3450(2) 0.0966(9) Uani 1 1 d . . . . .
N2 N 0.22194(9) 0.1649(2) 0.34533(14) 0.0577(4) Uani 1 1 d . . . . .
N3 N 0.28145(9) 0.2480(2) 0.34214(14) 0.0567(4) Uani 1 1 d . . . . .
N4 N 0.43998(6) 0.40341(15) 0.41950(8) 0.0250(2) Uani 1 1 d . . . . .
O1 O 0.5000 0.8497(2) 0.2500 0.0686(6) Uani 1 2 d S T P . .
O2 O 0.31915(7) 0.64256(18) 0.41511(10) 0.0521(3) Uani 1 1 d . . . . .
H2C H 0.3262 0.7209 0.4613 0.078 Uiso 1 1 d R U . . .
H2D H 0.2706 0.6090 0.4058 0.078 Uiso 1 1 d R U . . .
H4 H 0.3986 0.4699 0.4194 0.078 Uiso 1 1 d R U . . .
H1 H 0.5367 0.9130 0.2903 0.078 Uiso 1 1 d R U . . .

loop_
_atom_site_aniso_label
_atom_site_aniso_U_11
_atom_site_aniso_U_22
_atom_site_aniso_U_33
_atom_site_aniso_U_23
_atom_site_aniso_U_13
_atom_site_aniso_U_12
C1 0.0344(8) 0.0359(7) 0.0396(8) -0.0084(6) 0.0121(6) -0.0069(6)
C2 0.0299(7) 0.0396(8) 0.0317(7) -0.0096(6) 0.0124(5) -0.0055(6)
C3 0.0287(7) 0.0298(6) 0.0296(6) 0.0033(5) 0.0094(5) -0.0048(5)
C4 0.0291(7) 0.0369(7) 0.0260(6) 0.0021(5) 0.0119(5) -0.0077(6)
Cl1 0.0368(2) 0.0460(2) 0.0419(2) -0.00583(16) 0.01101(16) -0.00450(16)
N1 0.0546(12) 0.0793(14) 0.175(3) -0.0214(15) 0.0634(15) -0.0239(10)
N2 0.0398(8) 0.0509(9) 0.0893(13) -0.0148(8) 0.0301(8) -0.0118(7)
N3 0.0326(7) 0.0441(8) 0.0980(13) -0.0114(8) 0.0271(8) -0.0104(6)
N4 0.0205(5) 0.0295(5) 0.0261(5) -0.0006(4) 0.0088(4) -0.0028(4)
O1 0.0830(15) 0.0365(9) 0.0615(12) 0.000 -0.0141(10) 0.000
O2 0.0325(6) 0.0557(7) 0.0672(8) -0.0218(6) 0.0141(5) 0.0020(5)

loop_
_atom_type_symbol
_atom_type_description
_atom_type_scat_dispersion_real
_atom_type_scat_dispersion_imag
_atom_type_scat_source
C C 0.0033 0.0016 'International Tables Vol C Tables 4.2.6.8 and 6.1.1.4'
H H 0.0000 0.0000 'International Tables Vol C Tables 4.2.6.8 and 6.1.1.4'
Cl Cl 0.1484 0.1585 'International Tables Vol C Tables 4.2.6.8 and 6.1.1.4'
N N 0.0061 0.0033 'International Tables Vol C Tables 4.2.6.8 and 6.1.1.4'
O O 0.0106 0.0060 'International Tables Vol C Tables 4.2.6.8 and 6.1.1.4'

loop_
_geom_angle_atom_site_label_1
_geom_angle_atom_site_label_2
_geom_angle_atom_site_label_3
_geom_angle
_geom_angle_site_symmetry_1
_geom_angle_site_symmetry_3
N3 C1 C2 106.95(13) . .
N3 C1 H1A 110.3 . .
C2 C1 H1A 110.3 . .
N3 C1 H1B 110.3 . .
C2 C1 H1B 110.3 . .
H1A C1 H1B 108.6 . .
N4 C2 C1 113.36(11) . .
N4 C2 H2A 108.9 . .
C1 C2 H2A 108.9 . .
N4 C2 H2B 108.9 . .
C1 C2 H2B 108.9 . .
H2A C2 H2B 107.7 . .
N4 C3 C4 110.86(11) . 5_666
N4 C3 H3A 109.5 . .
C4 C3 H3A 109.5 5_666 .
N4 C3 H3B 109.5 . .
C4 C3 H3B 109.5 5_666 .
H3A C3 H3B 108.1 . .
N4 C4 C3 111.86(11) . 5_666
N4 C4 H4A 109.2 . .
C3 C4 H4A 109.2 5_666 .
N4 C4 H4B 109.2 . .
C3 C4 H4B 109.2 5_666 .
H4A C4 H4B 107.9 . .
N1 N2 N3 172.9(2) . .
N2 N3 C1 115.03(15) . .
C4 N4 C3 109.00(10) . .
C4 N4 C2 108.75(10) . .
C3 N4 C2 112.58(10) . .
C4 N4 H4 106.8 . .
C3 N4 H4 107.5 . .
C2 N4 H4 112.0 . .
H2C O2 H2D 102.6 . .

loop_
_geom_bond_atom_site_label_1
_geom_bond_atom_site_label_2
_geom_bond_distance
_geom_bond_site_symmetry_2
C1 N3 1.470(2) .
C1 C2 1.506(2) .
C1 H1A 0.9700 .
C1 H1B 0.9700 .
C2 N4 1.5026(17) .
C2 H2A 0.9700 .
C2 H2B 0.9700 .
C3 N4 1.4960(17) .
C3 C4 1.5138(19) 5_666
C3 H3A 0.9700 .
C3 H3B 0.9700 .
C4 N4 1.4948(16) .
C4 C3 1.5139(19) 5_666
C4 H4A 0.9700 .
C4 H4B 0.9700 .
N1 N2 1.118(2) .
N2 N3 1.214(2) .
N4 H4 0.8698 .
O1 H1 0.8510 .
O2 H2C 0.8500 .
O2 H2D 0.8500 .
